data_4119563
loop_
_publ_author_name
'W. Adam Phelan'
'David C. Wallace'
'Kathryn E. Arpino'
'James R. Neilson'
'Kenneth J. Livi'
'Che R. Seabourne'
'Andrew J. Scott'
'Tyrel M. McQueen'

_publ_section_title
;
 Stacking Variants and Superconductivity in the Bi-O-S System
;
_journal_name_full 'Journal of the American Chemical Society'
_journal_page_first 5372
_journal_page_last 5374
_journal_paper_doi 10.1021/ja4011767
_journal_volume 135
_journal_year 2013
_chemical_formula_sum 'Bi3 O2 S3'
_space_group_IT_number 139
_symmetry_Int_Tables_number 139
_symmetry_space_group_name_Hall '-I 4 2'
_symmetry_space_group_name_H-M 'I 4/m m m'
_cell_angle_alpha 90
_cell_angle_beta 90
_cell_angle_gamma 90
_cell_formula_units_Z 4
_cell_length_a 3.967213(22)
_cell_length_b 3.967213(22)
_cell_length_c 41.2847(4)
_cell_volume 649.771(8)
_cod_data_source_file ja4011767_si_002.cif
_cod_data_source_block VESTA_phase_1
_cod_database_code 4119563

loop_
_symmetry_equiv_pos_as_xyz
'x, y, z'
'-x, -y, -z'
'-x, -y, z'
'x, y, -z'
'-y, x, z'
'y, -x, -z'
'y, -x, z'
'-y, x, -z'
'-x, y, -z'
'x, -y, z'
'x, -y, -z'
'-x, y, z'
'y, x, -z'
'-y, -x, z'
'-y, -x, -z'
'y, x, z'
'x+1/2, y+1/2, z+1/2'
'-x+1/2, -y+1/2, -z+1/2'
'-x+1/2, -y+1/2, z+1/2'
'x+1/2, y+1/2, -z+1/2'
'-y+1/2, x+1/2, z+1/2'
'y+1/2, -x+1/2, -z+1/2'
'y+1/2, -x+1/2, z+1/2'
'-y+1/2, x+1/2, -z+1/2'
'-x+1/2, y+1/2, -z+1/2'
'x+1/2, -y+1/2, z+1/2'
'x+1/2, -y+1/2, -z+1/2'
'-x+1/2, y+1/2, z+1/2'
'y+1/2, x+1/2, -z+1/2'
'-y+1/2, -x+1/2, z+1/2'
'-y+1/2, -x+1/2, -z+1/2'
'y+1/2, x+1/2, z+1/2'

loop_
_atom_site_label
_atom_site_occupancy
_atom_site_fract_x
_atom_site_fract_y
_atom_site_fract_z
_atom_site_adp_type
_atom_site_U_iso_or_equiv
_atom_site_type_symbol
Bi1 1.0 0.000000 0.000000 0.05699(3) Uiso 0.015300 Bi
Bi2 1.0 0.000000 0.000000 0.20865(3) Uiso 0.022000 Bi
Bi3 1.0 0.000000 0.000000 0.38245(3) Uiso 0.015800 Bi
S1 1.0 0.000000 0.000000 0.14595(17) Uiso 0.041400 S
S2 1.0 0.000000 0.000000 0.2870(2) Uiso 0.041400 S
S3a 1.0 0.000000 0.000000 0.47748(16) Uiso 0.041400 S
O1 1.0 0.000000 0.500000 0.0852(4) Uiso 0.041400 O
